data_1513905
loop_
_publ_author_name
'Kasten, Benjamin B.'
'Ma, Xiaowei'
'Liu, Hongguang'
'Hayes, Thomas R.'
'Barnes, Charles L.'
'Qi, Shibo'
'Cheng, Kai'
'Bottorff, Shalina C.'
'Slocumb, Winston S.'
'Wang, Jing'
'Cheng, Zhen'
'Benny, Paul D.'

_publ_section_title
;
 Clickable, Hydrophilic Ligand for fac-[M(I)(CO)3](+) (M = Re/(99m)Tc)
 Applied in an S-Functionalized \a-MSH Peptide.
;
_journal_issue 3
_journal_name_full 'Bioconjugate chemistry'
_journal_page_first 579
_journal_page_last 592
_journal_paper_doi 10.1021/bc5000115
_journal_volume 25
_journal_year 2014
_chemical_formula_moiety 'C20 H14 N3 O7 Re, 0.5(C4 H8 O2)'
_chemical_formula_sum 'C22 H18 N3 O8 Re'
_chemical_formula_weight 638.59
_space_group_IT_number 14
_symmetry_cell_setting monoclinic
_symmetry_Int_Tables_number 14
_symmetry_space_group_name_Hall '-P 2ybc'
_symmetry_space_group_name_H-M 'P 1 21/c 1'
_atom_sites_solution_hydrogens geom
_atom_sites_solution_primary direct
_atom_sites_solution_secondary difmap
_audit_creation_method SHELXL-97
_cell_angle_alpha 90.00
_cell_angle_beta 90.475(2)
_cell_angle_gamma 90.00
_cell_formula_units_Z 4
_cell_length_a 8.3712(11)
_cell_length_b 14.8036(19)
_cell_length_c 18.193(2)
_cell_measurement_reflns_used 9909
_cell_measurement_temperature 173(2)
_cell_measurement_theta_max 27.5
_cell_measurement_theta_min 2.6
_cell_volume 2254.5(5)
_computing_cell_refinement 'APEX2 (Bruker AXS, 2008)'
_computing_data_collection 'APEX2 (Bruker AXS, 2008)'
_computing_data_reduction 'APEX2 (Bruker AXS, 2008)'
_computing_molecular_graphics 'X-SEED, Barbour, 2001'
_computing_publication_material 'CIFTAB (Sheldrick, 1997)'
_computing_structure_refinement 'SHELXL-97 (Sheldrick, 1997)'
_computing_structure_solution 'SHELXS-97 (Sheldrick, 1997)'
_diffrn_ambient_temperature 173(2)
_diffrn_measured_fraction_theta_full 0.985
_diffrn_measured_fraction_theta_max 0.985
_diffrn_measurement_device_type 'Bruker APEXII CCD area detector'
_diffrn_measurement_method 'omega scans'
_diffrn_radiation_monochromator graphite
_diffrn_radiation_type MoK\a
_diffrn_radiation_wavelength 0.71073
_diffrn_reflns_av_R_equivalents 0.0279
_diffrn_reflns_av_sigmaI/netI 0.0218
_diffrn_reflns_limit_h_max 10
_diffrn_reflns_limit_h_min -10
_diffrn_reflns_limit_k_max 19
_diffrn_reflns_limit_k_min -19
_diffrn_reflns_limit_l_max 23
_diffrn_reflns_limit_l_min -23
_diffrn_reflns_number 25000
_diffrn_reflns_theta_full 27.53
_diffrn_reflns_theta_max 27.53
_diffrn_reflns_theta_min 1.77
_diffrn_source 'fine-focus sealed tube'
_diffrn_standards_decay_% 0.0
_exptl_absorpt_coefficient_mu 5.444
_exptl_absorpt_correction_T_max 0.50
_exptl_absorpt_correction_T_min 0.29
_exptl_absorpt_correction_type multi-scan
_exptl_absorpt_process_details
;
 Data were corrected for decay and absorption using the program SADABS 
 (Sheldrick, G. M. (2003). SADABS. Version 2.10. University of
 G\"ottingen, Germany).
;
_exptl_crystal_colour Colourless
_exptl_crystal_density_diffrn 1.881
_exptl_crystal_density_method 'not measured'
_exptl_crystal_description Needle
_exptl_crystal_F_000 1240
_exptl_crystal_size_max 0.55
_exptl_crystal_size_mid 0.15
_exptl_crystal_size_min 0.15
_refine_diff_density_max 0.944
_refine_diff_density_min -0.682
_refine_diff_density_rms 0.084
_refine_ls_extinction_method none
_refine_ls_goodness_of_fit_ref 1.088
_refine_ls_hydrogen_treatment constr
_refine_ls_matrix_type full
_refine_ls_number_parameters 281
_refine_ls_number_reflns 5110
_refine_ls_number_restraints 0
_refine_ls_restrained_S_all 1.088
_refine_ls_R_factor_all 0.0244
_refine_ls_R_factor_gt 0.0194
_refine_ls_shift/su_max 0.001
_refine_ls_shift/su_mean 0.000
_refine_ls_structure_factor_coef Fsqd
_refine_ls_weighting_details 'calc w=1/[\s^2^(Fo^2^)+(0.0246P)^2^+0.5146P] where P=(Fo^2^+2Fc^2^)/3'
_refine_ls_weighting_scheme calc
_refine_ls_wR_factor_gt 0.0467
_refine_ls_wR_factor_ref 0.0480
_reflns_number_gt 4434
_reflns_number_total 5110
_reflns_threshold_expression >2sigma(I)
_cod_data_source_file bc5000115_si_002.cif
_cod_data_source_block ReDPACOOH
_cod_original_sg_symbol_H-M 'P 21/c'
_cod_database_code 1513905

loop_
_symmetry_equiv_pos_as_xyz
'x, y, z'
'-x, y+1/2, -z+1/2'
'-x, -y, -z'
'x, -y-1/2, z-1/2'

loop_
_atom_site_label
_atom_site_type_symbol
_atom_site_fract_x
_atom_site_fract_y
_atom_site_fract_z
_atom_site_U_iso_or_equiv
_atom_site_adp_type
_atom_site_occupancy
_atom_site_symmetry_multiplicity
_atom_site_calc_flag
_atom_site_refinement_flags
Re1 Re 0.095381(11) 0.432988(7) 0.172101(5) 0.02320(4) Uani 1 1 d .
O1 O 0.2647(2) 0.70543(13) 0.38069(11) 0.0353(5) Uani 1 1 d .
O2 O 0.4249(3) 0.64199(13) 0.46590(11) 0.0426(5) Uani 1 1 d .
H2 H 0.4218 0.6934 0.4854 0.051 Uiso 1 1 calc R
O3 O 0.6757(2) 0.68669(14) 0.02169(13) 0.0455(5) Uani 1 1 d .
O4 O 0.4195(2) 0.72012(13) 0.04193(11) 0.0349(5) Uani 1 1 d .
O5 O -0.0488(3) 0.62312(15) 0.16136(12) 0.0435(5) Uani 1 1 d .
O6 O -0.0422(2) 0.39267(16) 0.01769(11) 0.0400(5) Uani 1 1 d .
O7 O -0.2083(2) 0.36136(16) 0.24664(12) 0.0431(5) Uani 1 1 d .
N1 N 0.2191(3) 0.45699(14) 0.27591(11) 0.0235(5) Uani 1 1 d .
N2 N 0.2361(3) 0.30669(14) 0.18806(11) 0.0252(5) Uani 1 1 d .
N3 N 0.3259(2) 0.47157(14) 0.12943(11) 0.0218(4) Uani 1 1 d .
C1 C 0.2360(3) 0.53766(18) 0.30949(14) 0.0241(5) Uani 1 1 d .
H1 H 0.1840 0.5888 0.2888 0.029 Uiso 1 1 calc R
C2 C 0.3259(4) 0.54871(18) 0.37254(15) 0.0309(6) Uani 1 1 d .
C3 C 0.4058(5) 0.4748(2) 0.40061(18) 0.0595(11) Uani 1 1 d .
H3 H 0.4710 0.4808 0.4433 0.071 Uiso 1 1 calc R
C4 C 0.3909(5) 0.3922(2) 0.36652(19) 0.0636(12) Uani 1 1 d .
H4 H 0.4463 0.3410 0.3851 0.076 Uiso 1 1 calc R
C5 C 0.2943(4) 0.38469(19) 0.30491(15) 0.0352(7) Uani 1 1 d .
C6 C 0.2569(4) 0.29583(19) 0.26911(15) 0.0386(7) Uani 1 1 d .
H6A H 0.3448 0.2527 0.2792 0.046 Uiso 1 1 calc R
H6B H 0.1578 0.2707 0.2903 0.046 Uiso 1 1 calc R
C7 C 0.3946(3) 0.31324(19) 0.15099(18) 0.0376(7) Uani 1 1 d .
H7A H 0.3921 0.2750 0.1064 0.045 Uiso 1 1 calc R
H7B H 0.4776 0.2886 0.1844 0.045 Uiso 1 1 calc R
C8 C 0.4413(3) 0.40753(18) 0.12939(14) 0.0248(5) Uani 1 1 d .
C9 C 0.5944(3) 0.42605(17) 0.10460(15) 0.0256(6) Uani 1 1 d .
H9 H 0.6737 0.3801 0.1050 0.031 Uiso 1 1 calc R
C10 C 0.6306(3) 0.51086(17) 0.07955(14) 0.0251(5) Uani 1 1 d .
H10 H 0.7353 0.5243 0.0630 0.030 Uiso 1 1 calc R
C11 C 0.5127(3) 0.57704(16) 0.07851(14) 0.0241(5) Uani 1 1 d .
C12 C 0.3622(3) 0.55453(16) 0.10337(14) 0.0228(5) Uani 1 1 d .
H12 H 0.2808 0.5993 0.1021 0.027 Uiso 1 1 calc R
C13 C 0.3358(3) 0.64135(19) 0.40739(15) 0.0310(6) Uani 1 1 d .
C14 C 0.5428(3) 0.66894(18) 0.04456(15) 0.0290(6) Uani 1 1 d .
C15 C 0.1513(4) 0.2239(2) 0.15816(18) 0.0410(7) Uani 1 1 d .
H15A H 0.0414 0.2223 0.1778 0.049 Uiso 1 1 calc R
H15B H 0.1433 0.2289 0.1040 0.049 Uiso 1 1 calc R
C16 C 0.2327(4) 0.1393(2) 0.17706(18) 0.0423(8) Uani 1 1 d .
C17 C 0.2939(5) 0.0719(2) 0.1944(2) 0.0603(11) Uani 1 1 d .
H17 H 0.3439 0.0170 0.2086 0.072 Uiso 1 1 calc R
C18 C 0.0020(3) 0.5510(2) 0.16534(15) 0.0299(6) Uani 1 1 d .
C19 C 0.0096(3) 0.4055(2) 0.07533(16) 0.0298(6) Uani 1 1 d .
C20 C -0.0956(3) 0.3888(2) 0.21804(15) 0.0320(6) Uani 1 1 d .

loop_
_atom_site_aniso_label
_atom_site_aniso_U_11
_atom_site_aniso_U_22
_atom_site_aniso_U_33
_atom_site_aniso_U_23
_atom_site_aniso_U_13
_atom_site_aniso_U_12
Re1 0.02184(6) 0.02606(7) 0.02167(6) -0.00407(4) -0.00158(4) 0.00010(4)
O1 0.0477(12) 0.0206(10) 0.0373(11) -0.0015(8) -0.0118(9) -0.0010(9)
O2 0.0606(14) 0.0256(11) 0.0411(12) -0.0132(9) -0.0249(10) 0.0063(10)
O3 0.0364(12) 0.0340(12) 0.0660(15) 0.0158(11) -0.0029(11) -0.0076(9)
O4 0.0411(12) 0.0228(10) 0.0409(11) 0.0074(8) -0.0072(9) 0.0032(8)
O5 0.0476(13) 0.0393(13) 0.0435(12) -0.0058(10) 0.0007(10) 0.0174(11)
O6 0.0372(12) 0.0541(14) 0.0286(11) -0.0120(10) -0.0097(9) 0.0058(10)
O7 0.0344(12) 0.0527(14) 0.0422(12) -0.0061(10) 0.0066(10) -0.0103(10)
N1 0.0290(12) 0.0221(11) 0.0193(10) 0.0002(8) -0.0015(9) -0.0050(9)
N2 0.0304(12) 0.0210(11) 0.0243(11) -0.0012(9) -0.0008(9) -0.0045(9)
N3 0.0229(11) 0.0211(11) 0.0214(10) -0.0001(9) -0.0019(8) 0.0016(9)
C1 0.0267(13) 0.0210(13) 0.0247(13) 0.0016(10) -0.0005(10) 0.0000(10)
C2 0.0434(17) 0.0213(14) 0.0278(14) -0.0010(11) -0.0096(12) -0.0042(11)
C3 0.107(3) 0.0301(18) 0.0403(19) -0.0075(15) -0.040(2) 0.0061(19)
C4 0.122(4) 0.0257(17) 0.042(2) -0.0030(15) -0.044(2) 0.017(2)
C5 0.061(2) 0.0198(14) 0.0245(14) 0.0019(11) -0.0105(13) -0.0035(13)
C6 0.072(2) 0.0214(14) 0.0224(14) -0.0004(11) -0.0033(13) -0.0066(14)
C7 0.0355(16) 0.0288(16) 0.0489(18) 0.0153(13) 0.0097(13) 0.0058(12)
C8 0.0278(14) 0.0246(13) 0.0219(13) 0.0020(10) -0.0035(10) 0.0014(10)
C9 0.0240(13) 0.0248(14) 0.0281(14) 0.0019(11) -0.0025(10) 0.0049(10)
C10 0.0223(13) 0.0272(14) 0.0258(13) 0.0000(11) -0.0045(10) -0.0016(10)
C11 0.0278(14) 0.0208(13) 0.0235(13) 0.0001(10) -0.0062(10) 0.0006(10)
C12 0.0269(13) 0.0196(13) 0.0219(12) -0.0007(10) -0.0065(10) 0.0036(10)
C13 0.0367(16) 0.0261(15) 0.0300(14) -0.0035(12) -0.0022(12) -0.0061(12)
C14 0.0354(15) 0.0234(14) 0.0281(14) 0.0014(11) -0.0093(11) -0.0037(11)
C15 0.0400(17) 0.0347(18) 0.0484(18) -0.0193(14) -0.0040(14) -0.0046(13)
C16 0.053(2) 0.0272(17) 0.0469(18) -0.0113(14) 0.0108(15) -0.0139(14)
C17 0.077(3) 0.0281(19) 0.076(3) 0.0054(17) 0.023(2) -0.0024(17)
C18 0.0243(14) 0.0407(18) 0.0249(14) -0.0050(12) 0.0001(11) 0.0043(12)
C19 0.0232(14) 0.0336(15) 0.0327(15) -0.0056(12) 0.0015(11) 0.0036(11)
C20 0.0316(15) 0.0366(17) 0.0277(14) -0.0100(12) -0.0028(12) -0.0004(12)

loop_
_atom_type_symbol
_atom_type_description
_atom_type_scat_dispersion_real
_atom_type_scat_dispersion_imag
_atom_type_scat_source
C C 0.0033 0.0016 'International Tables Vol C Tables 4.2.6.8 and 6.1.1.4'
H H 0.0000 0.0000 'International Tables Vol C Tables 4.2.6.8 and 6.1.1.4'
N N 0.0061 0.0033 'International Tables Vol C Tables 4.2.6.8 and 6.1.1.4'
O O 0.0106 0.0060 'International Tables Vol C Tables 4.2.6.8 and 6.1.1.4'
Re Re -1.0185 7.2310 'International Tables Vol C Tables 4.2.6.8 and 6.1.1.4'

loop_
_geom_angle_atom_site_label_1
_geom_angle_atom_site_label_2
_geom_angle_atom_site_label_3
_geom_angle
C18 Re1 C20 89.90(12)
C18 Re1 C19 89.18(12)
C20 Re1 C19 91.16(11)
C18 Re1 N3 95.79(10)
C20 Re1 N3 172.94(10)
C19 Re1 N3 93.11(10)
C18 Re1 N1 95.61(10)
C20 Re1 N1 94.00(10)
C19 Re1 N1 172.97(9)
N3 Re1 N1 81.30(8)
C18 Re1 N2 171.10(10)
C20 Re1 N2 95.63(11)
C19 Re1 N2 97.66(10)
N3 Re1 N2 78.23(8)
N1 Re1 N2 77.09(8)
C13 O2 H2 109.5
C5 N1 C1 118.6(2)
C5 N1 Re1 115.33(17)
C1 N1 Re1 125.84(17)
C6 N2 C7 110.8(2)
C6 N2 C15 108.6(2)
C7 N2 C15 107.8(2)
C6 N2 Re1 106.05(16)
C7 N2 Re1 110.90(15)
C15 N2 Re1 112.74(17)
C12 N3 C8 118.3(2)
C12 N3 Re1 124.72(17)
C8 N3 Re1 117.02(17)
N1 C1 C2 122.5(2)
N1 C1 H1 118.7
C2 C1 H1 118.7
C1 C2 C3 118.3(3)
C1 C2 C13 119.0(2)
C3 C2 C13 122.7(3)
C4 C3 C2 119.7(3)
C4 C3 H3 120.1
C2 C3 H3 120.1
C3 C4 C5 119.2(3)
C3 C4 H4 120.4
C5 C4 H4 120.4
N1 C5 C4 121.5(3)
N1 C5 C6 115.6(2)
C4 C5 C6 122.8(3)
N2 C6 C5 110.9(2)
N2 C6 H6A 109.5
C5 C6 H6A 109.5
N2 C6 H6B 109.5
C5 C6 H6B 109.5
H6A C6 H6B 108.0
N2 C7 C8 114.3(2)
N2 C7 H7A 108.7
C8 C7 H7A 108.7
N2 C7 H7B 108.7
C8 C7 H7B 108.7
H7A C7 H7B 107.6
N3 C8 C9 121.5(2)
N3 C8 C7 117.6(2)
C9 C8 C7 120.8(2)
C10 C9 C8 119.7(2)
C10 C9 H9 120.1
C8 C9 H9 120.1
C9 C10 C11 119.4(2)
C9 C10 H10 120.3
C11 C10 H10 120.3
C12 C11 C10 118.3(2)
C12 C11 C14 120.3(2)
C10 C11 C14 121.1(2)
N3 C12 C11 122.8(2)
N3 C12 H12 118.6
C11 C12 H12 118.6
O1 C13 O2 126.7(3)
O1 C13 C2 120.9(2)
O2 C13 C2 112.4(2)
O3 C14 O4 126.6(3)
O3 C14 C11 119.2(3)
O4 C14 C11 114.2(2)
C16 C15 N2 113.1(2)
C16 C15 H15A 109.0
N2 C15 H15A 109.0
C16 C15 H15B 109.0
N2 C15 H15B 109.0
H15A C15 H15B 107.8
C17 C16 C15 177.5(4)
C16 C17 H17 180.0
O5 C18 Re1 177.6(3)
O6 C19 Re1 177.3(3)
O7 C20 Re1 178.7(3)

loop_
_geom_bond_atom_site_label_1
_geom_bond_atom_site_label_2
_geom_bond_distance
Re1 C18 1.918(3)
Re1 C20 1.925(3)
Re1 C19 1.939(3)
Re1 N3 2.163(2)
Re1 N1 2.176(2)
Re1 N2 2.227(2)
O1 C13 1.219(3)
O2 C13 1.295(3)
O2 H2 0.8400
O3 C14 1.220(3)
O4 C14 1.281(3)
O5 C18 1.151(3)
O6 C19 1.147(3)
O7 C20 1.155(3)
N1 C5 1.347(4)
N1 C1 1.348(3)
N2 C6 1.492(3)
N2 C7 1.496(3)
N2 C15 1.514(3)
N3 C12 1.352(3)
N3 C8 1.354(3)
C1 C2 1.376(4)
C1 H1 0.9500
C2 C3 1.379(4)
C2 C13 1.513(4)
C3 C4 1.376(5)
C3 H3 0.9500
C4 C5 1.381(4)
C4 H4 0.9500
C5 C6 1.500(4)
C6 H6A 0.9900
C6 H6B 0.9900
C7 C8 1.503(4)
C7 H7A 0.9900
C7 H7B 0.9900
C8 C9 1.389(4)
C9 C10 1.371(3)
C9 H9 0.9500
C10 C11 1.391(4)
C10 H10 0.9500
C11 C12 1.383(4)
C11 C14 1.516(4)
C12 H12 0.9500
C15 C16 1.466(5)
C15 H15A 0.9900
C15 H15B 0.9900
C16 C17 1.163(5)
C17 H17 0.9500

loop_
_geom_hbond_atom_site_label_D
_geom_hbond_atom_site_label_H
_geom_hbond_atom_site_label_A
_geom_hbond_distance_DH
_geom_hbond_distance_HA
_geom_hbond_distance_DA
_geom_hbond_angle_DHA
_geom_hbond_site_symmetry_A
O2 H2 O4 0.84 1.64 2.466(3) 166.1 4_576

loop_
_geom_torsion_atom_site_label_1
_geom_torsion_atom_site_label_2
_geom_torsion_atom_site_label_3
_geom_torsion_atom_site_label_4
_geom_torsion
C18 Re1 N1 C5 175.0(2)
C20 Re1 N1 C5 84.7(2)
C19 Re1 N1 C5 -52.3(9)
N3 Re1 N1 C5 -90.0(2)
N2 Re1 N1 C5 -10.1(2)
C18 Re1 N1 C1 -10.3(2)
C20 Re1 N1 C1 -100.6(2)
C19 Re1 N1 C1 122.4(8)
N3 Re1 N1 C1 84.7(2)
N2 Re1 N1 C1 164.6(2)
C18 Re1 N2 C6 63.0(7)
C20 Re1 N2 C6 -65.13(18)
C19 Re1 N2 C6 -157.07(18)
N3 Re1 N2 C6 111.33(18)
N1 Re1 N2 C6 27.69(17)
C18 Re1 N2 C7 -57.4(7)
C20 Re1 N2 C7 174.48(19)
C19 Re1 N2 C7 82.55(19)
N3 Re1 N2 C7 -9.05(18)
N1 Re1 N2 C7 -92.69(18)
C18 Re1 N2 C15 -178.3(6)
C20 Re1 N2 C15 53.5(2)
C19 Re1 N2 C15 -38.4(2)
N3 Re1 N2 C15 -129.99(19)
N1 Re1 N2 C15 146.37(19)
C18 Re1 N3 C12 -4.8(2)
C20 Re1 N3 C12 -148.2(7)
C19 Re1 N3 C12 84.7(2)
N1 Re1 N3 C12 -99.6(2)
N2 Re1 N3 C12 -178.1(2)
C18 Re1 N3 C8 174.93(18)
C20 Re1 N3 C8 31.5(8)
C19 Re1 N3 C8 -95.58(19)
N1 Re1 N3 C8 80.12(18)
N2 Re1 N3 C8 1.60(17)
C5 N1 C1 C2 -0.6(4)
Re1 N1 C1 C2 -175.2(2)
N1 C1 C2 C3 2.4(5)
N1 C1 C2 C13 -178.8(2)
C1 C2 C3 C4 -1.7(6)
C13 C2 C3 C4 179.6(4)
C2 C3 C4 C5 -0.6(6)
C1 N1 C5 C4 -1.8(5)
Re1 N1 C5 C4 173.3(3)
C1 N1 C5 C6 174.1(3)
Re1 N1 C5 C6 -10.8(3)
C3 C4 C5 N1 2.4(6)
C3 C4 C5 C6 -173.2(4)
C7 N2 C6 C5 78.7(3)
C15 N2 C6 C5 -163.1(3)
Re1 N2 C6 C5 -41.7(3)
N1 C5 C6 N2 36.5(4)
C4 C5 C6 N2 -147.6(3)
C6 N2 C7 C8 -102.4(3)
C15 N2 C7 C8 138.9(3)
Re1 N2 C7 C8 15.1(3)
C12 N3 C8 C9 1.1(4)
Re1 N3 C8 C9 -178.61(19)
C12 N3 C8 C7 -173.7(2)
Re1 N3 C8 C7 6.6(3)
N2 C7 C8 N3 -14.8(4)
N2 C7 C8 C9 170.4(2)
N3 C8 C9 C10 0.0(4)
C7 C8 C9 C10 174.7(3)
C8 C9 C10 C11 -0.8(4)
C9 C10 C11 C12 0.3(4)
C9 C10 C11 C14 -174.1(2)
C8 N3 C12 C11 -1.6(4)
Re1 N3 C12 C11 178.10(18)
C10 C11 C12 N3 0.9(4)
C14 C11 C12 N3 175.3(2)
C1 C2 C13 O1 0.5(4)
C3 C2 C13 O1 179.3(3)
C1 C2 C13 O2 -179.6(3)
C3 C2 C13 O2 -0.8(5)
C12 C11 C14 O3 -178.6(3)
C10 C11 C14 O3 -4.3(4)
C12 C11 C14 O4 0.1(4)
C10 C11 C14 O4 174.3(2)
C6 N2 C15 C16 -55.1(3)
C7 N2 C15 C16 65.0(3)
Re1 N2 C15 C16 -172.3(2)
N2 C15 C16 C17 90(9)
C20 Re1 C18 O5 153(6)
C19 Re1 C18 O5 -116(6)
N3 Re1 C18 O5 -23(6)
N1 Re1 C18 O5 59(6)
N2 Re1 C18 O5 24(6)
C18 Re1 C19 O6 15(5)
C20 Re1 C19 O6 105(5)
N3 Re1 C19 O6 -81(5)
N1 Re1 C19 O6 -118(5)
N2 Re1 C19 O6 -160(5)
C18 Re1 C20 O7 -134(12)
C19 Re1 C20 O7 137(12)
N3 Re1 C20 O7 10(12)
N1 Re1 C20 O7 -38(12)
N2 Re1 C20 O7 39(12)
